data_4066202
loop_
_publ_author_name
'Kessler, Florian'
'Weibert, Bernhard'
'Fischer, Helmut'

_publ_section_title
;
 Bis(allenylidene) Complexes of Palladium and Platinum&#x2020;
;
_journal_issue 21
_journal_name_full Organometallics
_journal_page_first 5154
_journal_paper_doi 10.1021/om100346x
_journal_volume 29
_journal_year 2010
_chemical_formula_moiety 'C50 H52 N2 O2 P2 Pt, 2(C3 H6 O), 2(B F4)'
_chemical_formula_sum 'C56 H64 B2 F8 N2 O4 P2 Pt'
_chemical_formula_weight 1259.74
_chemical_name_systematic
; 
 ? 
;
_space_group_IT_number 14
_symmetry_cell_setting monoclinic
_symmetry_space_group_name_Hall '-P 2ybc'
_symmetry_space_group_name_H-M 'P 1 21/c 1'
_atom_sites_solution_hydrogens geom
_atom_sites_solution_primary direct
_atom_sites_solution_secondary difmap
_audit_creation_method SHELXL-97
_cell_angle_alpha 90.00
_cell_angle_beta 117.76(2)
_cell_angle_gamma 90.00
_cell_formula_units_Z 2
_cell_length_a 12.768(3)
_cell_length_b 15.817(3)
_cell_length_c 15.353(6)
_cell_measurement_reflns_used 55107
_cell_measurement_temperature 100(2)
_cell_measurement_theta_max 27.28
_cell_measurement_theta_min 1.77
_cell_volume 2743.7(14)
_computing_cell_refinement 'STOE X-AREA'
_computing_data_collection 'STOE X-AREA'
_computing_data_reduction 'STOE X-RED'
_computing_structure_refinement 'SHELXL-97 (Sheldrick, 1997)'
_computing_structure_solution 'SHELXS-97 (Sheldrick, 1990)'
_diffrn_ambient_temperature 100(2)
_diffrn_detector_area_resol_mean 6.67
_diffrn_measured_fraction_theta_full 0.992
_diffrn_measured_fraction_theta_max 0.992
_diffrn_measurement_device_type 'STOE IPDS 2T'
_diffrn_measurement_method 'rotation method'
_diffrn_radiation_monochromator graphite
_diffrn_radiation_source 'fine-focus sealed tube'
_diffrn_radiation_type MoK\a
_diffrn_radiation_wavelength 0.71073
_diffrn_reflns_av_R_equivalents 0.0573
_diffrn_reflns_av_sigmaI/netI 0.0266
_diffrn_reflns_limit_h_max 16
_diffrn_reflns_limit_h_min -16
_diffrn_reflns_limit_k_max 20
_diffrn_reflns_limit_k_min -19
_diffrn_reflns_limit_l_max 19
_diffrn_reflns_limit_l_min -19
_diffrn_reflns_number 40405
_diffrn_reflns_theta_full 26.86
_diffrn_reflns_theta_max 26.86
_diffrn_reflns_theta_min 2.15
_exptl_absorpt_coefficient_mu 2.690
_exptl_absorpt_correction_T_max 0.6656
_exptl_absorpt_correction_T_min 0.4454
_exptl_absorpt_correction_type integration
_exptl_absorpt_process_details empirical
_exptl_crystal_colour colorless
_exptl_crystal_density_diffrn 1.525
_exptl_crystal_density_method 'not measured'
_exptl_crystal_description block
_exptl_crystal_F_000 1272
_exptl_crystal_size_max 0.500
_exptl_crystal_size_mid 0.400
_exptl_crystal_size_min 0.300
_refine_diff_density_max 0.466
_refine_diff_density_min -0.876
_refine_diff_density_rms 0.065
_refine_ls_extinction_method none
_refine_ls_goodness_of_fit_ref 1.048
_refine_ls_hydrogen_treatment constr
_refine_ls_matrix_type full
_refine_ls_number_parameters 340
_refine_ls_number_reflns 5857
_refine_ls_number_restraints 0
_refine_ls_restrained_S_all 1.048
_refine_ls_R_factor_all 0.0284
_refine_ls_R_factor_gt 0.0204
_refine_ls_shift/su_max 0.001
_refine_ls_shift/su_mean 0.000
_refine_ls_structure_factor_coef Fsqd
_refine_ls_weighting_details 'calc w=1/[\s^2^(Fo^2^)+(0.0114P)^2^+2.7464P] where P=(Fo^2^+2Fc^2^)/3'
_refine_ls_weighting_scheme calc
_refine_ls_wR_factor_gt 0.0400
_refine_ls_wR_factor_ref 0.0418
_reflns_number_gt 5015
_reflns_number_total 5857
_reflns_threshold_expression >2sigma(I)
_cod_data_source_file om100346x_si_001.cif
_cod_data_source_block fkbw50_&#x0096;_complex_12a-BF4
_cod_original_sg_symbol_H-M 'P 21/c'
_cod_database_code 4066202

loop_
_symmetry_equiv_pos_as_xyz
'x, y, z'
'-x, y+1/2, -z+1/2'
'-x, -y, -z'
'x, -y-1/2, z-1/2'

loop_
_atom_site_label
_atom_site_type_symbol
_atom_site_fract_x
_atom_site_fract_y
_atom_site_fract_z
_atom_site_U_iso_or_equiv
_atom_site_adp_type
_atom_site_occupancy
_atom_site_symmetry_multiplicity
_atom_site_calc_flag
_atom_site_refinement_flags
Pt1 Pt 0.5000 0.5000 0.5000 0.01130(3) Uani 1 2 d S
P1 P 0.53567(4) 0.45441(3) 0.65441(4) 0.01199(10) Uani 1 1 d .
O1 O 0.65112(14) 0.19649(10) 0.46934(12) 0.0224(3) Uani 1 1 d .
N1 N 0.80778(17) 0.26896(13) 0.48188(14) 0.0225(4) Uani 1 1 d .
C1 C 0.59047(18) 0.40490(13) 0.48214(14) 0.0145(4) Uani 1 1 d .
F1 F 0.05521(13) 0.24610(11) 0.88429(11) 0.0355(4) Uani 1 1 d .
B1 B 0.1168(2) 0.27051(18) 0.8333(2) 0.0250(5) Uani 1 1 d .
C2 C 0.64254(19) 0.34700(14) 0.47076(16) 0.0183(4) Uani 1 1 d .
F2 F 0.05105(15) 0.25158(13) 0.73418(11) 0.0472(4) Uani 1 1 d .
O2 O 0.13131(16) 0.56153(12) 0.83794(15) 0.0353(4) Uani 1 1 d .
C3 C 0.70123(19) 0.27038(14) 0.47360(15) 0.0174(4) Uani 1 1 d .
F3 F 0.13888(19) 0.35615(11) 0.84591(14) 0.0523(5) Uani 1 1 d .
C4 C 0.8705(2) 0.34698(18) 0.4842(2) 0.0340(6) Uani 1 1 d .
H4A H 0.8191 0.3956 0.4759 0.051 Uiso 1 1 calc R
H4B H 0.8921 0.3462 0.4307 0.051 Uiso 1 1 calc R
H4C H 0.9423 0.3514 0.5475 0.051 Uiso 1 1 calc R
F4 F 0.22355(16) 0.22819(13) 0.87168(14) 0.0545(5) Uani 1 1 d .
C5 C 0.8735(2) 0.18970(18) 0.4930(2) 0.0338(6) Uani 1 1 d .
H5A H 0.8236 0.1416 0.4900 0.051 Uiso 1 1 calc R
H5B H 0.9453 0.1897 0.5566 0.051 Uiso 1 1 calc R
H5C H 0.8952 0.1851 0.4398 0.051 Uiso 1 1 calc R
C6 C 0.5350(2) 0.19577(16) 0.4677(2) 0.0305(6) Uani 1 1 d .
H6A H 0.4717 0.2111 0.4015 0.037 Uiso 1 1 calc R
H6B H 0.5339 0.2366 0.5161 0.037 Uiso 1 1 calc R
C7 C 0.5169(3) 0.10749(17) 0.4939(2) 0.0395(7) Uani 1 1 d .
H7A H 0.4402 0.1038 0.4937 0.059 Uiso 1 1 calc R
H7B H 0.5802 0.0932 0.5595 0.059 Uiso 1 1 calc R
H7C H 0.5185 0.0678 0.4455 0.059 Uiso 1 1 calc R
C21 C 0.62788(17) 0.52522(13) 0.75341(15) 0.0144(4) Uani 1 1 d .
C22 C 0.65855(18) 0.60488(14) 0.73311(16) 0.0172(4) Uani 1 1 d .
H22A H 0.6348 0.6212 0.6670 0.021 Uiso 1 1 calc R
C23 C 0.7239(2) 0.66036(15) 0.80979(17) 0.0224(5) Uani 1 1 d .
H23A H 0.7452 0.7144 0.7959 0.027 Uiso 1 1 calc R
C24 C 0.7580(2) 0.63697(16) 0.90634(17) 0.0241(5) Uani 1 1 d .
H24A H 0.8002 0.6757 0.9583 0.029 Uiso 1 1 calc R
C25 C 0.73046(19) 0.55689(15) 0.92721(16) 0.0214(5) Uani 1 1 d .
H25A H 0.7551 0.5406 0.9935 0.026 Uiso 1 1 calc R
C26 C 0.66707(16) 0.50095(17) 0.85126(14) 0.0183(4) Uani 1 1 d .
H26A H 0.6501 0.4458 0.8657 0.022 Uiso 1 1 calc R
C31 C 0.39575(17) 0.44287(13) 0.65683(15) 0.0142(4) Uani 1 1 d .
C32 C 0.37877(19) 0.46825(14) 0.73609(16) 0.0182(4) Uani 1 1 d .
H32A H 0.4392 0.4986 0.7890 0.022 Uiso 1 1 calc R
C33 C 0.2736(2) 0.44932(16) 0.73812(17) 0.0242(5) Uani 1 1 d .
H33A H 0.2624 0.4664 0.7925 0.029 Uiso 1 1 calc R
C34 C 0.1854(2) 0.40549(16) 0.66065(18) 0.0261(5) Uani 1 1 d .
H34A H 0.1142 0.3914 0.6627 0.031 Uiso 1 1 calc R
C35 C 0.2003(2) 0.38195(16) 0.57993(18) 0.0244(5) Uani 1 1 d .
H35A H 0.1388 0.3529 0.5264 0.029 Uiso 1 1 calc R
C36 C 0.30483(19) 0.40081(15) 0.57756(16) 0.0197(4) Uani 1 1 d .
H36A H 0.3148 0.3852 0.5221 0.024 Uiso 1 1 calc R
C41 C 0.60483(18) 0.35126(13) 0.69270(15) 0.0152(4) Uani 1 1 d .
C42 C 0.5463(2) 0.28240(14) 0.70702(16) 0.0193(4) Uani 1 1 d .
H42A H 0.4695 0.2896 0.7015 0.023 Uiso 1 1 calc R
C43 C 0.6000(2) 0.20333(15) 0.72937(17) 0.0243(5) Uani 1 1 d .
H43A H 0.5599 0.1567 0.7395 0.029 Uiso 1 1 calc R
C44 C 0.7114(2) 0.19208(15) 0.73702(17) 0.0267(5) Uani 1 1 d .
H44A H 0.7469 0.1376 0.7507 0.032 Uiso 1 1 calc R
C45 C 0.7715(2) 0.26053(16) 0.72461(17) 0.0247(5) Uani 1 1 d .
H45A H 0.8486 0.2531 0.7310 0.030 Uiso 1 1 calc R
C46 C 0.71855(19) 0.33977(15) 0.70280(16) 0.0200(4) Uani 1 1 d .
H46A H 0.7599 0.3865 0.6947 0.024 Uiso 1 1 calc R
C100 C 0.0305(2) 0.53514(16) 0.80021(19) 0.0264(5) Uani 1 1 d .
C101 C -0.0253(2) 0.5021(2) 0.86041(18) 0.0334(5) Uani 1 1 d .
H10A H 0.0319 0.5053 0.9304 0.050 Uiso 1 1 calc R
H10B H -0.0492 0.4432 0.8425 0.050 Uiso 1 1 calc R
H10C H -0.0950 0.5363 0.8477 0.050 Uiso 1 1 calc R
C102 C -0.0458(3) 0.5340(2) 0.6908(2) 0.0427(7) Uani 1 1 d .
H10D H -0.0016 0.5575 0.6587 0.064 Uiso 1 1 calc R
H10E H -0.1169 0.5680 0.6736 0.064 Uiso 1 1 calc R
H10F H -0.0687 0.4756 0.6687 0.064 Uiso 1 1 calc R

loop_
_atom_site_aniso_label
_atom_site_aniso_U_11
_atom_site_aniso_U_22
_atom_site_aniso_U_33
_atom_site_aniso_U_23
_atom_site_aniso_U_13
_atom_site_aniso_U_12
Pt1 0.01368(5) 0.00989(5) 0.01127(5) 0.00039(5) 0.00660(4) 0.00045(5)
P1 0.0138(2) 0.0110(2) 0.0117(2) 0.0003(2) 0.00638(19) 0.0000(2)
O1 0.0304(8) 0.0151(8) 0.0272(8) 0.0000(6) 0.0180(7) 0.0021(6)
N1 0.0214(9) 0.0227(10) 0.0221(10) -0.0030(8) 0.0090(8) 0.0045(8)
C1 0.0182(9) 0.0137(10) 0.0120(9) 0.0031(8) 0.0072(8) -0.0010(8)
F1 0.0341(8) 0.0490(10) 0.0245(7) 0.0020(7) 0.0146(6) -0.0073(7)
B1 0.0272(13) 0.0258(14) 0.0227(13) -0.0016(11) 0.0123(11) 0.0001(11)
C2 0.0199(10) 0.0186(11) 0.0165(10) 0.0004(8) 0.0087(8) -0.0001(9)
F2 0.0451(9) 0.0729(13) 0.0224(8) -0.0076(8) 0.0148(7) -0.0181(9)
O2 0.0350(10) 0.0301(10) 0.0507(12) -0.0043(9) 0.0282(9) -0.0043(8)
C3 0.0223(10) 0.0171(11) 0.0118(9) -0.0004(8) 0.0072(8) 0.0036(9)
F3 0.0934(15) 0.0294(9) 0.0540(11) -0.0048(8) 0.0510(11) -0.0083(9)
C4 0.0243(12) 0.0374(15) 0.0412(15) -0.0141(12) 0.0160(12) -0.0090(11)
F4 0.0453(10) 0.0744(14) 0.0457(10) 0.0056(10) 0.0227(9) 0.0248(10)
C5 0.0320(13) 0.0362(15) 0.0312(14) 0.0016(11) 0.0131(11) 0.0194(12)
C6 0.0389(14) 0.0259(13) 0.0394(15) -0.0035(11) 0.0289(13) -0.0042(11)
C7 0.068(2) 0.0272(13) 0.0420(16) -0.0097(12) 0.0414(15) -0.0161(14)
C21 0.0145(9) 0.0145(10) 0.0142(9) -0.0021(7) 0.0066(8) -0.0007(7)
C22 0.0164(10) 0.0194(11) 0.0149(10) 0.0001(9) 0.0066(8) -0.0017(9)
C23 0.0239(11) 0.0170(11) 0.0249(12) -0.0026(9) 0.0103(9) -0.0046(9)
C24 0.0200(11) 0.0273(13) 0.0217(11) -0.0099(10) 0.0070(9) -0.0048(9)
C25 0.0193(10) 0.0290(12) 0.0151(10) -0.0019(9) 0.0073(8) 0.0007(9)
C26 0.0187(8) 0.0199(10) 0.0172(9) 0.0004(11) 0.0091(7) -0.0003(11)
C31 0.0143(9) 0.0122(9) 0.0169(10) 0.0027(8) 0.0081(8) 0.0006(8)
C32 0.0202(10) 0.0168(10) 0.0191(10) -0.0013(8) 0.0105(8) -0.0001(8)
C33 0.0242(11) 0.0285(13) 0.0257(12) -0.0027(10) 0.0165(10) -0.0005(10)
C34 0.0165(10) 0.0335(14) 0.0308(13) 0.0019(11) 0.0131(10) -0.0018(10)
C35 0.0178(10) 0.0271(13) 0.0244(12) -0.0013(10) 0.0066(9) -0.0047(9)
C36 0.0202(10) 0.0224(12) 0.0171(10) -0.0006(9) 0.0092(9) -0.0023(9)
C41 0.0209(10) 0.0134(10) 0.0105(9) 0.0009(8) 0.0067(8) 0.0021(8)
C42 0.0263(11) 0.0159(11) 0.0179(10) 0.0019(8) 0.0122(9) 0.0012(9)
C43 0.0375(13) 0.0153(11) 0.0225(11) 0.0028(9) 0.0160(10) 0.0014(10)
C44 0.0368(13) 0.0187(12) 0.0189(11) 0.0022(9) 0.0083(10) 0.0110(10)
C45 0.0216(11) 0.0288(13) 0.0194(11) 0.0007(9) 0.0061(9) 0.0089(10)
C46 0.0188(10) 0.0212(11) 0.0176(10) -0.0005(9) 0.0063(9) 0.0006(9)
C100 0.0302(12) 0.0208(11) 0.0328(13) -0.0004(10) 0.0186(11) 0.0049(10)
C101 0.0244(10) 0.0452(15) 0.0326(12) 0.0000(14) 0.0150(10) -0.0026(14)
C102 0.0572(18) 0.0408(16) 0.0327(15) 0.0006(13) 0.0231(14) 0.0021(14)

loop_
_atom_type_symbol
_atom_type_description
_atom_type_scat_dispersion_real
_atom_type_scat_dispersion_imag
_atom_type_scat_source
C C 0.0033 0.0016 'International Tables Vol C Tables 4.2.6.8 and 6.1.1.4'
H H 0.0000 0.0000 'International Tables Vol C Tables 4.2.6.8 and 6.1.1.4'
B B 0.0013 0.0007 'International Tables Vol C Tables 4.2.6.8 and 6.1.1.4'
F F 0.0171 0.0103 'International Tables Vol C Tables 4.2.6.8 and 6.1.1.4'
N N 0.0061 0.0033 'International Tables Vol C Tables 4.2.6.8 and 6.1.1.4'
O O 0.0106 0.0060 'International Tables Vol C Tables 4.2.6.8 and 6.1.1.4'
P P 0.1023 0.0942 'International Tables Vol C Tables 4.2.6.8 and 6.1.1.4'
Pt Pt -1.7033 8.3905 'International Tables Vol C Tables 4.2.6.8 and 6.1.1.4'

loop_
_geom_angle_atom_site_label_1
_geom_angle_atom_site_label_2
_geom_angle_atom_site_label_3
_geom_angle
_geom_angle_site_symmetry_1
_geom_angle_site_symmetry_3
C1 Pt1 C1 180.000(1) 3_666 .
C1 Pt1 P1 86.80(6) 3_666 .
C1 Pt1 P1 93.20(6) . .
C1 Pt1 P1 93.20(6) 3_666 3_666
C1 Pt1 P1 86.80(6) . 3_666
P1 Pt1 P1 180.000(10) . 3_666
C21 P1 C31 107.84(10) . .
C21 P1 C41 104.81(10) . .
C31 P1 C41 103.77(10) . .
C21 P1 Pt1 114.08(7) . .
C31 P1 Pt1 109.09(7) . .
C41 P1 Pt1 116.47(7) . .
C3 O1 C6 117.99(17) . .
C3 N1 C4 121.4(2) . .
C3 N1 C5 122.5(2) . .
C4 N1 C5 116.1(2) . .
C2 C1 Pt1 178.64(18) . .
F3 B1 F4 108.6(2) . .
F3 B1 F2 110.2(2) . .
F4 B1 F2 109.7(2) . .
F3 B1 F1 108.9(2) . .
F4 B1 F1 109.2(2) . .
F2 B1 F1 110.2(2) . .
C1 C2 C3 167.9(2) . .
N1 C3 O1 116.7(2) . .
N1 C3 C2 122.0(2) . .
O1 C3 C2 121.31(19) . .
N1 C4 H4A 109.5 . .
N1 C4 H4B 109.5 . .
H4A C4 H4B 109.5 . .
N1 C4 H4C 109.5 . .
H4A C4 H4C 109.5 . .
H4B C4 H4C 109.5 . .
N1 C5 H5A 109.5 . .
N1 C5 H5B 109.5 . .
H5A C5 H5B 109.5 . .
N1 C5 H5C 109.5 . .
H5A C5 H5C 109.5 . .
H5B C5 H5C 109.5 . .
O1 C6 C7 106.4(2) . .
O1 C6 H6A 110.5 . .
C7 C6 H6A 110.5 . .
O1 C6 H6B 110.5 . .
C7 C6 H6B 110.5 . .
H6A C6 H6B 108.6 . .
C6 C7 H7A 109.5 . .
C6 C7 H7B 109.5 . .
H7A C7 H7B 109.5 . .
C6 C7 H7C 109.5 . .
H7A C7 H7C 109.5 . .
H7B C7 H7C 109.5 . .
C22 C21 C26 119.4(2) . .
C22 C21 P1 120.69(16) . .
C26 C21 P1 119.94(17) . .
C23 C22 C21 120.0(2) . .
C23 C22 H22A 120.0 . .
C21 C22 H22A 120.0 . .
C24 C23 C22 120.1(2) . .
C24 C23 H23A 119.9 . .
C22 C23 H23A 119.9 . .
C23 C24 C25 120.1(2) . .
C23 C24 H24A 119.9 . .
C25 C24 H24A 119.9 . .
C26 C25 C24 119.9(2) . .
C26 C25 H25A 120.0 . .
C24 C25 H25A 120.0 . .
C25 C26 C21 120.4(2) . .
C25 C26 H26A 119.8 . .
C21 C26 H26A 119.8 . .
C32 C31 C36 119.62(19) . .
C32 C31 P1 123.05(16) . .
C36 C31 P1 117.16(16) . .
C33 C32 C31 120.2(2) . .
C33 C32 H32A 119.9 . .
C31 C32 H32A 119.9 . .
C34 C33 C32 119.8(2) . .
C34 C33 H33A 120.1 . .
C32 C33 H33A 120.1 . .
C33 C34 C35 120.4(2) . .
C33 C34 H34A 119.8 . .
C35 C34 H34A 119.8 . .
C36 C35 C34 120.0(2) . .
C36 C35 H35A 120.0 . .
C34 C35 H35A 120.0 . .
C35 C36 C31 120.0(2) . .
C35 C36 H36A 120.0 . .
C31 C36 H36A 120.0 . .
C42 C41 C46 119.1(2) . .
C42 C41 P1 122.43(16) . .
C46 C41 P1 118.39(16) . .
C43 C42 C41 120.1(2) . .
C43 C42 H42A 119.9 . .
C41 C42 H42A 119.9 . .
C44 C43 C42 120.4(2) . .
C44 C43 H43A 119.8 . .
C42 C43 H43A 119.8 . .
C43 C44 C45 120.0(2) . .
C43 C44 H44A 120.0 . .
C45 C44 H44A 120.0 . .
C46 C45 C44 119.9(2) . .
C46 C45 H45A 120.1 . .
C44 C45 H45A 120.1 . .
C45 C46 C41 120.5(2) . .
C45 C46 H46A 119.7 . .
C41 C46 H46A 119.7 . .
O2 C100 C102 122.1(2) . .
O2 C100 C101 121.9(2) . .
C102 C100 C101 116.0(2) . .
C100 C101 H10A 109.5 . .
C100 C101 H10B 109.5 . .
H10A C101 H10B 109.5 . .
C100 C101 H10C 109.5 . .
H10A C101 H10C 109.5 . .
H10B C101 H10C 109.5 . .
C100 C102 H10D 109.5 . .
C100 C102 H10E 109.5 . .
H10D C102 H10E 109.5 . .
C100 C102 H10F 109.5 . .
H10D C102 H10F 109.5 . .
H10E C102 H10F 109.5 . .

loop_
_geom_bond_atom_site_label_1
_geom_bond_atom_site_label_2
_geom_bond_distance
_geom_bond_site_symmetry_2
Pt1 C1 1.992(2) 3_666
Pt1 C1 1.992(2) .
Pt1 P1 2.3113(10) .
Pt1 P1 2.3113(10) 3_666
P1 C21 1.812(2) .
P1 C31 1.813(2) .
P1 C41 1.818(2) .
O1 C3 1.319(3) .
O1 C6 1.471(3) .
N1 C3 1.306(3) .
N1 C4 1.462(3) .
N1 C5 1.473(3) .
C1 C2 1.191(3) .
F1 B1 1.398(3) .
B1 F3 1.379(3) .
B1 F4 1.380(3) .
B1 F2 1.386(3) .
C2 C3 1.415(3) .
O2 C100 1.213(3) .
C4 H4A 0.9800 .
C4 H4B 0.9800 .
C4 H4C 0.9800 .
C5 H5A 0.9800 .
C5 H5B 0.9800 .
C5 H5C 0.9800 .
C6 C7 1.500(4) .
C6 H6A 0.9900 .
C6 H6B 0.9900 .
C7 H7A 0.9800 .
C7 H7B 0.9800 .
C7 H7C 0.9800 .
C21 C22 1.397(3) .
C21 C26 1.398(3) .
C22 C23 1.392(3) .
C22 H22A 0.9500 .
C23 C24 1.387(3) .
C23 H23A 0.9500 .
C24 C25 1.391(3) .
C24 H24A 0.9500 .
C25 C26 1.385(3) .
C25 H25A 0.9500 .
C26 H26A 0.9500 .
C31 C32 1.391(3) .
C31 C36 1.398(3) .
C32 C33 1.390(3) .
C32 H32A 0.9500 .
C33 C34 1.384(3) .
C33 H33A 0.9500 .
C34 C35 1.389(3) .
C34 H34A 0.9500 .
C35 C36 1.385(3) .
C35 H35A 0.9500 .
C36 H36A 0.9500 .
C41 C42 1.395(3) .
C41 C46 1.398(3) .
C42 C43 1.390(3) .
C42 H42A 0.9500 .
C43 C44 1.384(3) .
C43 H43A 0.9500 .
C44 C45 1.390(4) .
C44 H44A 0.9500 .
C45 C46 1.389(3) .
C45 H45A 0.9500 .
C46 H46A 0.9500 .
C100 C102 1.498(4) .
C100 C101 1.499(3) .
C101 H10A 0.9800 .
C101 H10B 0.9800 .
C101 H10C 0.9800 .
C102 H10D 0.9800 .
C102 H10E 0.9800 .
C102 H10F 0.9800 .
